data_7011584
loop_
_publ_author_name
'Abdessamad Grirrane'
'Antonio Pastor'
'Andrea Ienco'
'Carlo Mealli'
'Agust\'in Galindo'

_publ_section_title
;
 Synthesis and molecular structure of oxydiacetate complexes of
 nickel(II) and cobalt(II). Theoretical analysis of the planar and
 non-planar conformations of oxydiacetate ligand and oxydiacetic acid
;
_journal_issue 19
_journal_name_full 'J. Chem. Soc., Dalton Trans.'
_journal_page_first 3771
_journal_page_last 3777
_journal_paper_doi 10.1039/b201885c
_journal_year 2002
_chemical_compound_source 'synthesis as described'
_chemical_formula_moiety 'C14 H19 Co1 N2 O8'
_chemical_formula_structural 'C14 H19 N2 O8.5 CO1'
_chemical_formula_sum 'C14 H19 Co N2 O8.5'
_chemical_formula_weight 410.24
_chemical_name_common Co(oda)(bipy)(H2O).1.5H2O
_chemical_name_systematic
;
?
;
_space_group_IT_number 43
_symmetry_cell_setting orthorhombic
_symmetry_Int_Tables_number 43
_symmetry_space_group_name_Hall 'F 2 -2d'
_symmetry_space_group_name_H-M 'F d d 2'
_atom_sites_solution_hydrogens geom
_atom_sites_solution_primary direct
_atom_sites_solution_secondary difmap
_audit_creation_date 2002-02-20T10:56:03-00:00
_audit_creation_method 'WinGX routine CIF_UPDATE'
_cell_angle_alpha 90
_cell_angle_beta 90
_cell_angle_gamma 90
_cell_formula_units_Z 16
_cell_length_a 13.646(6)
_cell_length_b 47.908(9)
_cell_length_c 10.752(4)
_cell_measurement_reflns_used 25
_cell_measurement_temperature 293(2)
_cell_measurement_theta_max 20
_cell_measurement_theta_min 10
_cell_measurement_wavelength 0.71073
_cell_volume 7029(4)
_computing_cell_refinement 'Nonious CAD4 programs'
_computing_data_collection 'Nonius Cad4'
_computing_data_reduction 'local routines'
_computing_molecular_graphics 'Ortep-3 for Windows (Farrugia, 1997)'
_computing_publication_material 'WinGX (Farrugia, 1999)'
_computing_structure_refinement 'SHELXL-97 (Sheldrick, 1997)'
_computing_structure_solution 'SIR97 (Altomare et al., 1999)'
_diffrn_ambient_temperature 293(2)
_diffrn_measured_fraction_theta_full 0.999
_diffrn_measured_fraction_theta_max 0.999
_diffrn_measurement_device_type 'Nonius Cad4'
_diffrn_measurement_method omega-2theta
_diffrn_radiation_monochromator graphite
_diffrn_radiation_probe x-ray
_diffrn_radiation_type mok\a
_diffrn_radiation_wavelength 0.71073
_diffrn_reflns_av_R_equivalents 0
_diffrn_reflns_av_unetI/netI 0.0137
_diffrn_reflns_limit_h_max 16
_diffrn_reflns_limit_h_min 0
_diffrn_reflns_limit_k_max 56
_diffrn_reflns_limit_k_min 0
_diffrn_reflns_limit_l_max 12
_diffrn_reflns_limit_l_min 0
_diffrn_reflns_number 1627
_diffrn_reflns_theta_full 24.91
_diffrn_reflns_theta_max 24.91
_diffrn_reflns_theta_min 2.45
_diffrn_standards_decay_% 2
_diffrn_standards_interval_time 2h
_exptl_absorpt_coefficient_mu 1.024
_exptl_crystal_colour marron
_exptl_crystal_density_diffrn 1.551
_exptl_crystal_density_method 'not measured'
_exptl_crystal_description prism
_exptl_crystal_F_000 3392
_exptl_crystal_size_max 0.3
_exptl_crystal_size_mid 0.16
_exptl_crystal_size_min 0.15
_refine_diff_density_max 0.263
_refine_diff_density_min -0.636
_refine_diff_density_rms 0.102
_refine_ls_abs_structure_details 'Flack H D (1983), Acta Cryst. A39, 876-881'
_refine_ls_abs_structure_Flack 0
_refine_ls_extinction_method none
_refine_ls_goodness_of_fit_ref 1.15
_refine_ls_hydrogen_treatment mixed
_refine_ls_matrix_type full
_refine_ls_number_parameters 262
_refine_ls_number_reflns 1627
_refine_ls_number_restraints 1
_refine_ls_restrained_S_all 1.15
_refine_ls_R_factor_all 0.0319
_refine_ls_R_factor_gt 0.0295
_refine_ls_shift/su_max 0.018
_refine_ls_shift/su_mean 0.001
_refine_ls_structure_factor_coef Fsqd
_refine_ls_weighting_details 'calc w=1/[\s^2^(Fo^2^)+(0.0591P)^2^+0.0000P] where P=(Fo^2^+2Fc^2^)/3'
_refine_ls_weighting_scheme calc
_refine_ls_wR_factor_gt 0.0715
_refine_ls_wR_factor_ref 0.0732
_reflns_number_gt 1571
_reflns_number_total 1627
_reflns_threshold_expression >2sigma(i)
_cod_data_source_file b201885c.txt
_cod_data_source_block cobalt
_cod_original_formula_sum 'C14 H19 Co N2 O8.50'
_cod_database_code 7011584

loop_
_symmetry_equiv_pos_as_xyz
'x, y, z'
'-x, -y, z'
'-x+1/4, y+1/4, z+1/4'
'x+3/4, -y+3/4, z+1/4'
'x, y+1/2, z+1/2'
'-x, -y+1/2, z+1/2'
'-x+1/4, y+3/4, z+3/4'
'x+3/4, -y+5/4, z+3/4'
'x+1/2, y, z+1/2'
'-x+1/2, -y, z+1/2'
'-x+3/4, y+1/4, z+3/4'
'x+5/4, -y+3/4, z+3/4'
'x+1/2, y+1/2, z'
'-x+1/2, -y+1/2, z'
'-x+3/4, y+3/4, z+1/4'
'x+5/4, -y+5/4, z+1/4'

loop_
_atom_site_label
_atom_site_type_symbol
_atom_site_fract_x
_atom_site_fract_y
_atom_site_fract_z
_atom_site_U_iso_or_equiv
_atom_site_adp_type
_atom_site_occupancy
_atom_site_symmetry_multiplicity
_atom_site_calc_flag
_atom_site_refinement_flags
_atom_site_disorder_assembly
_atom_site_disorder_group
Co1 Co 0.20609(3) 0.056817(8) 0.29101(4) 0.03477(15) Uani 1 1 d . . .
O1 O 0.21148(19) 0.04618(6) 0.1065(3) 0.0504(6) Uani 1 1 d . . .
O2 O 0.2705(2) 0.05670(5) 0.4680(3) 0.0446(6) Uani 1 1 d . . .
O3 O 0.3349(2) 0.03258(7) 0.2735(3) 0.0645(8) Uani 1 1 d . . .
O4 O 0.2787(2) 0.01939(6) -0.0382(3) 0.0617(8) Uani 1 1 d . . .
O5 O 0.3825(2) 0.03872(7) 0.5923(3) 0.0663(8) Uani 1 1 d . . .
O6 O 0.1239(2) 0.02263(5) 0.3529(3) 0.0543(7) Uani 1 1 d . . .
O7 O -0.25 0.25 0.9396(4) 0.0484(8) Uani 1 2 d S . .
O8 O -0.0171(4) 0.19425(9) 0.5208(5) 0.0791(12) Uani 1 1 d . . .
O9 O -0.1890(3) 0.19204(15) 0.3864(6) 0.1128(18) Uani 1 1 d . . .
N1 N 0.08815(19) 0.08417(5) 0.3193(3) 0.0374(6) Uani 1 1 d . . .
N2 N 0.2692(2) 0.09641(6) 0.2571(3) 0.0418(6) Uani 1 1 d . . .
C1 C 0.2726(3) 0.02848(7) 0.0701(3) 0.0444(8) Uani 1 1 d . . .
C2 C 0.3470(3) 0.01758(8) 0.1629(4) 0.0493(9) Uani 1 1 d . . .
H8 H 0.3366 -0.0022 0.1776 0.073(9) Uiso 1 1 calc R . .
H9 H 0.4129 0.0201 0.131 0.071(14) Uiso 1 1 calc R . .
C3 C 0.3878(3) 0.02541(8) 0.3801(4) 0.0493(9) Uani 1 1 d . . .
H10 H 0.4562 0.0304 0.3701 0.073(9) Uiso 1 1 calc R . .
H11 H 0.3838 0.0055 0.3948 0.073(9) Uiso 1 1 calc R . .
C4 C 0.3434(3) 0.04123(7) 0.4879(4) 0.0437(8) Uani 1 1 d . . .
C5 C -0.0038(2) 0.07639(8) 0.3463(4) 0.0494(8) Uani 1 1 d . . .
H12 H -0.0193 0.0575 0.346 0.074(5) Uiso 1 1 calc R . .
C6 C -0.0766(3) 0.09548(9) 0.3745(5) 0.0610(11) Uani 1 1 d . . .
H13 H -0.1397 0.0896 0.3935 0.074(5) Uiso 1 1 calc R . .
C7 C -0.0533(3) 0.12332(9) 0.3738(5) 0.0586(11) Uani 1 1 d . . .
H14 H -0.1008 0.1366 0.3928 0.074(5) Uiso 1 1 calc R . .
C8 C 0.0397(3) 0.13159(8) 0.3451(4) 0.0502(9) Uani 1 1 d . . .
H15 H 0.0558 0.1505 0.3441 0.074(5) Uiso 1 1 calc R . .
C9 C 0.1106(2) 0.11148(6) 0.3173(3) 0.0374(7) Uani 1 1 d . . .
C10 C 0.2114(2) 0.11835(6) 0.2823(4) 0.0384(7) Uani 1 1 d . . .
C11 C 0.2459(3) 0.14571(8) 0.2722(4) 0.0535(9) Uani 1 1 d . . .
H16 H 0.2053 0.1607 0.2906 0.074(5) Uiso 1 1 calc R . .
C12 C 0.3413(3) 0.15007(9) 0.2344(5) 0.0654(12) Uani 1 1 d . . .
H17 H 0.3661 0.1681 0.2279 0.074(5) Uiso 1 1 calc R . .
C13 C 0.3987(3) 0.12771(11) 0.2066(5) 0.0653(12) Uani 1 1 d . . .
H18 H 0.4625 0.1304 0.1786 0.074(5) Uiso 1 1 calc R . .
C14 C 0.3618(3) 0.10105(9) 0.2202(4) 0.0539(9) Uani 1 1 d . . .
H19 H 0.4022 0.0859 0.2033 0.074(5) Uiso 1 1 calc R . .
H1 H 0.150(3) 0.0110(9) 0.391(4) 0.045(11) Uiso 1 1 d . . .
H2 H 0.084(3) 0.0137(9) 0.296(5) 0.057(11) Uiso 1 1 d . . .
H3 H -0.280(3) 0.2381(9) 0.895(5) 0.048(12) Uiso 1 1 d . . .
H4 H -0.018(5) 0.2016(14) 0.586(7) 0.09(2) Uiso 1 1 d . . .
H5 H 0.023(4) 0.1981(12) 0.477(6) 0.063(18) Uiso 1 1 d . . .
H6 H -0.202(5) 0.1713(18) 0.393(8) 0.11(3) Uiso 1 1 d . . .
H7 H -0.155(8) 0.207(3) 0.420(14) 0.24(6) Uiso 1 1 d . . .

loop_
_atom_site_aniso_label
_atom_site_aniso_U_11
_atom_site_aniso_U_22
_atom_site_aniso_U_33
_atom_site_aniso_U_23
_atom_site_aniso_U_13
_atom_site_aniso_U_12
Co1 0.0368(2) 0.0312(2) 0.0364(2) -0.00262(16) -0.00128(19) 0.00831(16)
O1 0.0612(16) 0.0479(14) 0.0420(14) -0.0052(12) -0.0039(12) 0.0187(11)
O2 0.0500(13) 0.0423(14) 0.0415(13) -0.0043(10) -0.0060(12) 0.0088(10)
O3 0.0675(17) 0.0814(19) 0.0446(15) -0.0126(14) -0.0107(15) 0.0431(15)
O4 0.091(2) 0.0516(16) 0.0423(15) -0.0118(12) 0.0037(15) 0.0166(13)
O5 0.0729(19) 0.0759(19) 0.0501(16) -0.0014(15) -0.0218(15) 0.0164(15)
O6 0.0582(14) 0.0358(12) 0.0690(18) 0.0108(13) -0.0210(15) -0.0023(11)
O7 0.0396(18) 0.059(2) 0.047(2) 0 0 -0.0033(16)
O8 0.078(2) 0.087(3) 0.073(3) -0.015(2) 0.004(2) -0.0113(19)
O9 0.070(2) 0.156(5) 0.112(4) -0.027(4) 0.008(3) -0.022(3)
N1 0.0342(13) 0.0361(12) 0.0420(16) -0.0004(11) -0.0017(11) 0.0050(10)
N2 0.0429(14) 0.0424(14) 0.0400(16) 0.0016(12) 0.0015(12) 0.0025(11)
C1 0.0586(19) 0.0355(16) 0.039(2) -0.0048(14) 0.0057(16) 0.0017(14)
C2 0.053(2) 0.045(2) 0.049(2) -0.0110(17) 0.0052(18) 0.0157(16)
C3 0.0414(18) 0.052(2) 0.055(2) 0.0050(17) -0.0076(17) 0.0112(15)
C4 0.0455(19) 0.0415(18) 0.0441(19) 0.0018(15) -0.0100(16) -0.0024(15)
C5 0.0340(16) 0.0472(17) 0.067(2) -0.0017(19) -0.0010(17) 0.0003(14)
C6 0.0353(17) 0.071(3) 0.076(3) -0.004(2) 0.0018(19) 0.0114(17)
C7 0.050(2) 0.062(2) 0.064(3) -0.014(2) -0.0006(19) 0.0278(18)
C8 0.064(2) 0.0391(17) 0.048(2) -0.0031(16) -0.0011(17) 0.0181(15)
C9 0.0458(16) 0.0333(14) 0.0333(17) -0.0016(12) -0.0052(13) 0.0101(13)
C10 0.0509(17) 0.0308(14) 0.0335(16) 0.0007(15) -0.0064(14) -0.0003(12)
C11 0.070(2) 0.0379(16) 0.053(2) 0.0020(16) -0.009(2) -0.0068(16)
C12 0.077(3) 0.057(2) 0.063(3) 0.005(2) -0.007(2) -0.023(2)
C13 0.054(2) 0.076(3) 0.066(3) 0.006(2) 0.004(2) -0.023(2)
C14 0.0406(17) 0.063(2) 0.058(2) -0.0006(19) 0.0062(18) -0.0025(16)

loop_
_atom_type_symbol
_atom_type_description
_atom_type_scat_dispersion_real
_atom_type_scat_dispersion_imag
_atom_type_scat_source
C C 0.0033 0.0016 'International Tables Vol C Tables 4.2.6.8 and 6.1.1.4'
H H 0 0 'International Tables Vol C Tables 4.2.6.8 and 6.1.1.4'
N N 0.0061 0.0033 'International Tables Vol C Tables 4.2.6.8 and 6.1.1.4'
O O 0.0106 0.006 'International Tables Vol C Tables 4.2.6.8 and 6.1.1.4'
Co Co 0.3494 0.9721 'International Tables Vol C Tables 4.2.6.8 and 6.1.1.4'

loop_
_geom_angle_atom_site_label_1
_geom_angle_atom_site_label_2
_geom_angle_atom_site_label_3
_geom_angle
_geom_angle_site_symmetry_1
_geom_angle_site_symmetry_3
_geom_angle_publ_flag
O1 Co1 O6 97.60(12) . . ?
O1 Co1 O2 149.64(10) . . ?
O6 Co1 O2 86.23(12) . . ?
O1 Co1 N1 108.85(10) . . ?
O6 Co1 N1 91.81(11) . . ?
O2 Co1 N1 101.07(10) . . ?
O1 Co1 O3 75.38(11) . . ?
O6 Co1 O3 92.52(13) . . ?
O2 Co1 O3 74.37(10) . . ?
N1 Co1 O3 173.48(12) . . ?
O1 Co1 N2 92.38(12) . . ?
O6 Co1 N2 167.06(12) . . ?
O2 Co1 N2 89.32(11) . . ?
N1 Co1 N2 77.12(10) . . ?
O3 Co1 N2 97.97(13) . . ?
C1 O1 Co1 119.6(2) . . ?
C4 O2 Co1 119.2(2) . . ?
C3 O3 C2 120.6(3) . . ?
C3 O3 Co1 119.5(2) . . ?
C2 O3 Co1 117.1(2) . . ?
C5 N1 C9 119.2(3) . . ?
C5 N1 Co1 125.1(2) . . ?
C9 N1 Co1 115.5(2) . . ?
C10 N2 C14 118.9(3) . . ?
C10 N2 Co1 115.3(2) . . ?
C14 N2 Co1 125.6(3) . . ?
O4 C1 O1 125.0(4) . . ?
O4 C1 C2 116.7(3) . . ?
O1 C1 C2 118.3(3) . . ?
O3 C2 C1 107.6(3) . . ?
O3 C3 C4 107.3(3) . . ?
O5 C4 O2 123.2(4) . . ?
O5 C4 C3 118.0(3) . . ?
O2 C4 C3 118.8(3) . . ?
N1 C5 C6 122.3(4) . . ?
C7 C6 C5 118.4(4) . . ?
C8 C7 C6 119.9(3) . . ?
C7 C8 C9 119.5(4) . . ?
N1 C9 C8 120.7(3) . . ?
N1 C9 C10 115.9(3) . . ?
C8 C9 C10 123.4(3) . . ?
N2 C10 C11 121.3(3) . . ?
N2 C10 C9 115.4(3) . . ?
C11 C10 C9 123.3(3) . . ?
C12 C11 C10 118.9(4) . . ?
C13 C12 C11 119.3(4) . . ?
C12 C13 C14 119.7(4) . . ?
N2 C14 C13 121.8(4) . . ?

loop_
_geom_bond_atom_site_label_1
_geom_bond_atom_site_label_2
_geom_bond_distance
_geom_bond_site_symmetry_2
_geom_bond_publ_flag
Co1 O1 2.050(3) . ?
Co1 O6 2.094(3) . ?
Co1 O2 2.096(3) . ?
Co1 N1 2.098(3) . ?
Co1 O3 2.114(3) . ?
Co1 N2 2.115(3) . ?
O1 C1 1.251(4) . ?
O2 C4 1.258(5) . ?
O3 C3 1.398(5) . ?
O3 C2 1.400(5) . ?
O4 C1 1.246(5) . ?
O5 C4 1.249(5) . ?
N1 C5 1.341(5) . ?
N1 C9 1.344(4) . ?
N2 C10 1.342(4) . ?
N2 C14 1.343(5) . ?
C1 C2 1.516(5) . ?
C3 C4 1.512(6) . ?
C5 C6 1.384(6) . ?
C6 C7 1.371(7) . ?
C7 C8 1.364(6) . ?
C8 C9 1.398(5) . ?
C9 C10 1.463(5) . ?
C10 C11 1.398(5) . ?
C11 C12 1.380(7) . ?
C12 C13 1.360(7) . ?
C13 C14 1.381(6) . ?
